data_7127997
loop_
_publ_author_name
'Gao, Yu-Ting'
'Liu, Shao-Dong'
'Cheng, Liang'
'Liu, Li'

_publ_section_title
;
 A fast and direct iodide-catalyzed oxidative 2-selenylation of
 tryptophan.
;
_journal_issue 28
_journal_name_full 'Chemical communications (Cambridge, England)'
_journal_page_first 3504
_journal_page_last 3507
_journal_paper_doi 10.1039/d1cc00700a
_journal_volume 57
_journal_year 2021
_chemical_formula_moiety 'C23 H20 F6 N2 O3 Se'
_chemical_formula_sum 'C23 H20 F6 N2 O3 Se'
_chemical_formula_weight 565.37
_space_group_crystal_system triclinic
_space_group_IT_number 2
_space_group_name_Hall '-P 1'
_space_group_name_H-M_alt 'P -1'
_atom_sites_solution_hydrogens geom
_atom_sites_solution_primary dual
_audit_creation_date 2021-01-25
_audit_creation_method
;
Olex2 1.3
(compiled 2020.11.12 svn.r5f609507 for OlexSys, GUI svn.r6226)
;
_audit_update_record
;
2021-01-26 deposited with the CCDC.	2021-03-02 downloaded from the CCDC.
;
_cell_angle_alpha 109.3780(10)
_cell_angle_beta 91.5750(10)
_cell_angle_gamma 100.5370(10)
_cell_formula_units_Z 2
_cell_length_a 9.17100(10)
_cell_length_b 10.0901(3)
_cell_length_c 13.7727(3)
_cell_measurement_reflns_used 15572
_cell_measurement_temperature 169.99(11)
_cell_measurement_theta_max 75.2810
_cell_measurement_theta_min 3.4070
_cell_volume 1176.65(5)
_computing_cell_refinement 'CrysAlisPro 1.171.40.67a (Rigaku OD, 2019)'
_computing_data_collection 'CrysAlisPro 1.171.40.67a (Rigaku OD, 2019)'
_computing_data_reduction 'CrysAlisPro 1.171.40.67a (Rigaku OD, 2019)'
_computing_molecular_graphics 'Olex2 1.3 (Dolomanov et al., 2009)'
_computing_publication_material 'Olex2 1.3 (Dolomanov et al., 2009)'
_computing_structure_refinement 'SHELXL 2018/3 (Sheldrick, 2015)'
_computing_structure_solution 'SHELXT 2018/2 (Sheldrick, 2018)'
_diffrn_ambient_environment N~2~
_diffrn_ambient_temperature 169.99(11)
_diffrn_detector 'Hybrid Pixel Array Detector'
_diffrn_detector_area_resol_mean 10.0000
_diffrn_detector_type HyPix
_diffrn_measured_fraction_theta_full 0.995
_diffrn_measured_fraction_theta_max 0.953
_diffrn_measurement_details
;
List of Runs (angles in degrees, time in seconds):

  # Type    Start    End  Width  t~exp~   \w     \q     \k     \f   Frames
#--------------------------------------------------------------------------
  1  \w   -114.00 -54.00   0.50    0.05    --  -47.32 -58.00 174.00  120
  2  \w    -61.00  22.00   0.50    0.05    --  -47.32  58.00 -44.00  166
  3  \w    -22.00  47.00   0.50    0.05    --   47.32 -58.00 174.00  138
  4  \w     45.00 118.00   0.50    0.05    --   47.32  58.00 -44.00  146
  5  \w   -148.00 -84.00   0.50    0.20    --  -99.00 -58.00 174.00  128
  6  \w    -63.00 -33.00   0.50    0.20    --  -99.00  58.00 -44.00   60
  7  \w     88.00 169.00   0.50    0.20    --  103.25  58.00 -44.00  162
  8  \w     32.00  70.00   0.50    0.20    --  103.25 -58.00 174.00   76
  9  \w    -20.00  28.00   0.50    0.05    --  -47.32  19.00 -90.00   96
 10  \w     19.00  92.00   0.50    0.05    --   47.32-125.00  60.00  146
 11  \w     22.00  72.00   0.50    0.05    --   47.32-125.00 -60.00  100
 12  \w   -108.00 -26.00   0.50    0.20    --  -99.00 125.00  30.00  164
 13  \w    -72.00 -46.00   0.50    0.20    --  -99.00 125.00-120.00   52
 14  \w   -168.00 -89.00   0.50    0.20    --  -99.00 -64.00-127.15  158
 15  \w    -58.00 -28.00   0.50    0.20    --  -99.00 125.00   0.00   60
 16  \w   -115.00 -82.00   0.50    0.20    --  -99.00 -66.00 -38.40   66
 17  \w   -111.00 -45.00   0.50    0.20    --  -99.00 125.00  60.00  132
 18  \w   -112.00 -75.00   0.50    0.20    --  -99.00 125.00-120.00   74
 19  \w   -166.00-119.00   0.50    0.20    --  -99.00 -66.00 -38.40   94
 20  \w   -104.00 -41.00   0.50    0.20    --  -99.00 125.00-150.00  126
 21  \w   -124.00 -90.00   0.50    0.20    --  -99.00 142.00 -56.99   68
 22  \w   -124.00 -47.00   0.50    0.20    --  -99.00 142.00 149.15  154
 23  \w    -68.00 -26.00   0.50    0.20    --  -99.00  61.00 150.00   84
 24  \w    -55.00 -29.00   0.50    0.20    --  -99.00 142.00 -56.99   52
 25  \w   -112.00 -62.00   0.50    0.20    --  -99.00 125.00   0.00  100
 26  \w     31.00  56.00   0.50    0.20    --  103.25 -61.00  30.00   50
 27  \w     92.00 163.00   0.50    0.20    --  103.25  45.00-120.00  142
 28  \w     83.00 109.00   0.50    0.20    --  103.25-125.00 150.00   52
 29  \w     31.00  71.00   0.50    0.20    --  103.25 -94.00   0.00   80
 30  \w     87.00 155.00   0.50    0.20    --  103.25  61.00  30.00  136
 31  \w    117.00 155.00   0.50    0.20    --  103.25  15.00-180.00   76
 32  \w     73.00 104.00   0.50    0.20    --  103.25 -94.00 -60.00   62
 33  \w     32.00  58.00   0.50    0.20    --  103.25 -94.00 -60.00   52
 34  \w     91.00 127.00   0.50    0.20    --  103.25  30.00  90.00   72
 35  \w    133.00 168.00   0.50    0.20    --  103.25  30.00  90.00   70
 36  \w     41.00 106.00   0.50    0.20    --  103.25 -94.00  90.00  130
 37  \w    120.00 146.00   0.50    0.20    --  103.25   0.00-120.00   52
 38  \w     44.00  70.00   0.50    0.20    --  103.25   0.00-120.00   52
 39  \w     31.00  95.00   0.50    0.20    --  103.25 -77.00 120.00  128
 40  \w     38.00 101.00   0.50    0.20    --  103.25 -94.00 -90.00  126
 41  \w     31.00  74.00   0.50    0.20    --  103.25 -61.00 -30.00   86
;
_diffrn_measurement_device 'four-circle diffractometer'
_diffrn_measurement_device_type 'XtaLAB Synergy R, HyPix'
_diffrn_measurement_method '\w scans'
_diffrn_orient_matrix_type 'CrysAlisPro convention (1999,Acta A55,543-557)'
_diffrn_orient_matrix_UB_11 -0.1357861000
_diffrn_orient_matrix_UB_12 0.0472725000
_diffrn_orient_matrix_UB_13 0.0244425000
_diffrn_orient_matrix_UB_21 -0.0194217000
_diffrn_orient_matrix_UB_22 -0.0613194000
_diffrn_orient_matrix_UB_23 0.0523062000
_diffrn_orient_matrix_UB_31 0.1031775000
_diffrn_orient_matrix_UB_32 0.0880829000
_diffrn_orient_matrix_UB_33 0.0605907000
_diffrn_radiation_monochromator mirror
_diffrn_radiation_probe x-ray
_diffrn_radiation_type 'Cu K\a'
_diffrn_radiation_wavelength 1.54178
_diffrn_reflns_av_R_equivalents 0.0262
_diffrn_reflns_av_unetI/netI 0.0261
_diffrn_reflns_Laue_measured_fraction_full 0.995
_diffrn_reflns_Laue_measured_fraction_max 0.953
_diffrn_reflns_limit_h_max 11
_diffrn_reflns_limit_h_min -11
_diffrn_reflns_limit_k_max 12
_diffrn_reflns_limit_k_min -12
_diffrn_reflns_limit_l_max 17
_diffrn_reflns_limit_l_min -17
_diffrn_reflns_number 16758
_diffrn_reflns_point_group_measured_fraction_full 0.995
_diffrn_reflns_point_group_measured_fraction_max 0.953
_diffrn_reflns_theta_full 67.679
_diffrn_reflns_theta_max 75.393
_diffrn_reflns_theta_min 3.417
_diffrn_source 'Rotating-anode X-ray tube'
_diffrn_source_type 'PhotonJet R (Cu) X-ray Source'
_exptl_absorpt_coefficient_mu 2.860
_exptl_absorpt_correction_T_max 1.00000
_exptl_absorpt_correction_T_min 0.90173
_exptl_absorpt_correction_type multi-scan
_exptl_absorpt_process_details
;
CrysAlisPro 1.171.40.67a (Rigaku Oxford Diffraction, 2019)
Empirical absorption correction using spherical harmonics,
 implemented in SCALE3 ABSPACK scaling algorithm.
;
_exptl_crystal_colour colourless
_exptl_crystal_colour_primary colourless
_exptl_crystal_density_diffrn 1.596
_exptl_crystal_description block
_exptl_crystal_F_000 568
_exptl_crystal_size_max 0.11
_exptl_crystal_size_mid 0.08
_exptl_crystal_size_min 0.05
_refine_diff_density_max 1.704
_refine_diff_density_min -0.718
_refine_diff_density_rms 0.133
_refine_ls_extinction_method none
_refine_ls_goodness_of_fit_ref 1.109
_refine_ls_hydrogen_treatment constr
_refine_ls_matrix_type full
_refine_ls_number_parameters 318
_refine_ls_number_reflns 4667
_refine_ls_number_restraints 0
_refine_ls_restrained_S_all 1.109
_refine_ls_R_factor_all 0.0648
_refine_ls_R_factor_gt 0.0642
_refine_ls_shift/su_max 0.001
_refine_ls_shift/su_mean 0.000
_refine_ls_structure_factor_coef Fsqd
_refine_ls_weighting_details 'w=1/[\s^2^(Fo^2^)+(0.0773P)^2^+7.2259P] where P=(Fo^2^+2Fc^2^)/3'
_refine_ls_weighting_scheme calc
_refine_ls_wR_factor_gt 0.1983
_refine_ls_wR_factor_ref 0.1986
_reflns_Friedel_coverage 0.000
_reflns_number_gt 4557
_reflns_number_total 4667
_reflns_threshold_expression 'I > 2\s(I)'
_cod_data_source_file d1cc00700a2.cif
_cod_data_source_block a
_cod_depositor_comments 'Adding full bibliography for 7127997.cif.'
_cod_database_code 7127997
_shelx_shelxl_version_number 2018/3
_chemical_oxdiff_formula 'C H O N F Se'
_chemical_oxdiff_usercomment CHNOFSe
_shelx_space_group_comment
;
The symmetry employed for this shelxl refinement is uniquely defined
by the following loop, which should always be used as a source of
symmetry information in preference to the above space-group names.
They are only intended as comments.
;
_reflns_odcompleteness_completeness 99.85
_reflns_odcompleteness_iscentric 1
_reflns_odcompleteness_theta 66.97
_olex2_refinement_description
;
1. Fixed Uiso
 At 1.2 times of:
  All C(H) groups, All C(H,H) groups, All N(H) groups
 At 1.5 times of:
  All C(H,H,H) groups
2.a Ternary CH refined with riding coordinates:
 C10(H10)
2.b Secondary CH2 refined with riding coordinates:
 C9(H9A,H9B), C15(H15A,H15B)
2.c Aromatic/amide H refined with riding coordinates:
 N1(H1), N2(H2), C4(H4), C5(H5), C6(H6), C7(H7), C17(H17), C19(H19), C21(H21)
2.d Idealised Me refined as rotating group:
 C12(H12A,H12B,H12C), C14(H14A,H14B,H14C)
;
_olex2_submission_special_instructions 'No special instructions were received'
_oxdiff_exptl_absorpt_empirical_details
;
Empirical correction (ABSPACK) includes:
- Absorption correction using spherical harmonics
- Frame scaling
;
_oxdiff_exptl_absorpt_empirical_full_max 1.245
_oxdiff_exptl_absorpt_empirical_full_min 0.826

loop_
_space_group_symop_operation_xyz
'x, y, z'
'-x, -y, -z'

loop_
_atom_site_label
_atom_site_type_symbol
_atom_site_fract_x
_atom_site_fract_y
_atom_site_fract_z
_atom_site_U_iso_or_equiv
_atom_site_adp_type
_atom_site_occupancy
_atom_site_site_symmetry_order
_atom_site_calc_flag
_atom_site_refinement_flags_posn
_atom_site_refinement_flags_adp
_atom_site_refinement_flags_occupancy
_atom_site_disorder_assembly
_atom_site_disorder_group
Se1 Se 0.29045(6) 0.66522(6) 0.80988(4) 0.0341(2) Uani 1 1 d . . . . .
F1 F 0.3743(6) 0.4133(6) 0.3724(5) 0.0900(17) Uani 1 1 d . . . . .
F2 F 0.4251(6) 0.2670(8) 0.4380(4) 0.0955(19) Uani 1 1 d . . . . .
F3 F 0.2597(5) 0.1979(7) 0.3101(4) 0.097(2) Uani 1 1 d . . . . .
F4 F -0.1869(8) 0.1364(7) 0.6202(4) 0.120(3) Uani 1 1 d . . . . .
F5 F -0.1736(6) 0.0285(5) 0.4681(4) 0.0931(19) Uani 1 1 d . . . . .
F6 F -0.2892(6) 0.1927(8) 0.5093(10) 0.172(5) Uani 1 1 d . . . . .
O1 O 0.5509(4) 0.3098(4) 0.9575(3) 0.0383(9) Uani 1 1 d . . . . .
O2 O 0.5345(5) 0.1352(4) 0.8044(3) 0.0408(9) Uani 1 1 d . . . . .
O3 O 0.8318(4) 0.5515(4) 0.8214(3) 0.0400(9) Uani 1 1 d . . . . .
N1 N 0.0921(5) 0.4583(4) 0.8675(3) 0.0296(9) Uani 1 1 d . . . . .
H1 H 0.040124 0.521098 0.896343 0.036 Uiso 1 1 calc R U . . .
N2 N 0.5982(5) 0.5177(4) 0.8657(3) 0.0304(9) Uani 1 1 d . . . . .
H2 H 0.533790 0.554663 0.904466 0.037 Uiso 1 1 calc R U . . .
C00V C 0.3112(7) 0.3002(8) 0.3980(5) 0.0460(14) Uani 1 1 d . . . . .
C1 C 0.2204(6) 0.4838(5) 0.8216(4) 0.0291(10) Uani 1 1 d . . . . .
C2 C 0.2775(5) 0.3600(5) 0.7851(4) 0.0269(10) Uani 1 1 d . . . . .
C3 C 0.1741(5) 0.2517(5) 0.8097(4) 0.0257(9) Uani 1 1 d . . . . .
C4 C 0.1644(6) 0.1043(5) 0.7898(4) 0.0318(11) Uani 1 1 d . . . . .
H4 H 0.235986 0.057625 0.754714 0.038 Uiso 1 1 calc R U . . .
C5 C 0.0467(6) 0.0303(6) 0.8234(5) 0.0397(13) Uani 1 1 d . . . . .
H5 H 0.040104 -0.066985 0.811614 0.048 Uiso 1 1 calc R U . . .
C6 C -0.0635(6) 0.0986(6) 0.8752(5) 0.0414(13) Uani 1 1 d . . . . .
H6 H -0.140636 0.045956 0.897914 0.050 Uiso 1 1 calc R U . . .
C7 C -0.0598(6) 0.2422(6) 0.8930(4) 0.0351(11) Uani 1 1 d . . . . .
H7 H -0.134161 0.286917 0.925518 0.042 Uiso 1 1 calc R U . . .
C8 C 0.0601(5) 0.3169(5) 0.8600(4) 0.0278(10) Uani 1 1 d . . . . .
C9 C 0.4140(6) 0.3390(6) 0.7299(4) 0.0323(11) Uani 1 1 d . . . . .
H9A H 0.428423 0.401801 0.689274 0.039 Uiso 1 1 calc R U . . .
H9B H 0.397249 0.241016 0.682253 0.039 Uiso 1 1 calc R U . . .
C10 C 0.5585(5) 0.3683(5) 0.8004(4) 0.0288(10) Uani 1 1 d . . . . .
H10 H 0.638830 0.347800 0.755691 0.035 Uiso 1 1 calc R U . . .
C11 C 0.5483(5) 0.2719(5) 0.8656(4) 0.0305(11) Uani 1 1 d . . . . .
C12 C 0.5203(8) 0.0317(7) 0.8564(6) 0.0533(17) Uani 1 1 d . . . . .
H12A H 0.541573 -0.056525 0.811049 0.080 Uiso 1 1 calc R U . . .
H12B H 0.420537 0.014526 0.875534 0.080 Uiso 1 1 calc R U . . .
H12C H 0.589280 0.067961 0.917404 0.080 Uiso 1 1 calc R U . . .
C13 C 0.7300(5) 0.6001(5) 0.8681(4) 0.0271(10) Uani 1 1 d . . . . .
C14 C 0.7474(6) 0.7565(6) 0.9280(5) 0.0371(12) Uani 1 1 d . . . . .
H14A H 0.849980 0.796568 0.953854 0.056 Uiso 1 1 calc R U . . .
H14B H 0.686891 0.769131 0.984820 0.056 Uiso 1 1 calc R U . . .
H14C H 0.716653 0.804396 0.883636 0.056 Uiso 1 1 calc R U . . .
C15 C 0.1355(6) 0.6480(6) 0.6996(4) 0.0357(12) Uani 1 1 d . . . . .
H15A H 0.042485 0.661718 0.729507 0.043 Uiso 1 1 calc R U . . .
H15B H 0.166193 0.722169 0.669817 0.043 Uiso 1 1 calc R U . . .
C16 C 0.1124(6) 0.5038(6) 0.6168(4) 0.0305(10) Uani 1 1 d . . . . .
C17 C 0.2160(6) 0.4703(6) 0.5455(4) 0.0339(11) Uani 1 1 d . . . . .
H17 H 0.299844 0.539271 0.547823 0.041 Uiso 1 1 calc R U . . .
C18 C 0.1953(6) 0.3353(6) 0.4712(4) 0.0332(11) Uani 1 1 d . . . . .
C19 C 0.0694(6) 0.2303(6) 0.4658(4) 0.0351(11) Uani 1 1 d . . . . .
H19 H 0.055430 0.139306 0.416010 0.042 Uiso 1 1 calc R U . . .
C20 C -0.0332(6) 0.2652(6) 0.5361(4) 0.0336(11) Uani 1 1 d . . . . .
C21 C -0.0125(6) 0.4013(6) 0.6121(4) 0.0320(11) Uani 1 1 d . . . . .
H21 H -0.082736 0.422713 0.659314 0.038 Uiso 1 1 calc R U . . .
C22 C -0.1713(7) 0.1575(7) 0.5332(5) 0.0435(13) Uani 1 1 d . . . . .

loop_
_atom_site_aniso_label
_atom_site_aniso_U_11
_atom_site_aniso_U_22
_atom_site_aniso_U_33
_atom_site_aniso_U_23
_atom_site_aniso_U_13
_atom_site_aniso_U_12
Se1 0.0371(3) 0.0244(3) 0.0389(3) 0.0126(2) -0.0052(2) -0.0007(2)
F1 0.089(4) 0.092(4) 0.097(4) 0.041(3) 0.060(3) 0.014(3)
F2 0.062(3) 0.165(6) 0.083(3) 0.049(4) 0.022(3) 0.069(4)
F3 0.058(3) 0.125(5) 0.052(3) -0.032(3) 0.023(2) -0.006(3)
F4 0.140(6) 0.120(5) 0.060(3) 0.029(3) 0.018(3) -0.069(4)
F5 0.088(4) 0.061(3) 0.088(4) -0.010(3) 0.027(3) -0.025(3)
F6 0.031(3) 0.120(5) 0.408(15) 0.165(8) -0.022(5) -0.012(3)
O1 0.038(2) 0.040(2) 0.038(2) 0.0127(17) 0.0054(16) 0.0122(17)
O2 0.043(2) 0.0242(18) 0.053(2) 0.0088(17) 0.0130(18) 0.0088(16)
O3 0.0271(19) 0.041(2) 0.049(2) 0.0103(18) 0.0107(16) 0.0084(16)
N1 0.028(2) 0.027(2) 0.033(2) 0.0069(17) 0.0018(17) 0.0096(17)
N2 0.025(2) 0.024(2) 0.038(2) 0.0042(17) 0.0102(17) 0.0046(16)
C00V 0.036(3) 0.062(4) 0.036(3) 0.012(3) 0.005(2) 0.010(3)
C1 0.031(3) 0.024(2) 0.030(2) 0.0073(19) -0.0021(19) 0.0043(19)
C2 0.027(2) 0.025(2) 0.025(2) 0.0051(18) -0.0020(18) 0.0019(19)
C3 0.024(2) 0.024(2) 0.025(2) 0.0056(18) -0.0027(18) 0.0017(18)
C4 0.026(2) 0.024(2) 0.038(3) 0.003(2) 0.001(2) 0.0023(19)
C5 0.035(3) 0.022(2) 0.057(4) 0.010(2) 0.003(3) 0.000(2)
C6 0.028(3) 0.034(3) 0.060(4) 0.018(3) 0.008(2) -0.005(2)
C7 0.024(2) 0.036(3) 0.045(3) 0.014(2) 0.005(2) 0.005(2)
C8 0.023(2) 0.027(2) 0.031(2) 0.008(2) -0.0025(18) 0.0039(19)
C9 0.036(3) 0.030(3) 0.027(2) 0.007(2) 0.008(2) 0.003(2)
C10 0.025(2) 0.023(2) 0.035(3) 0.005(2) 0.0104(19) 0.0030(18)
C11 0.019(2) 0.028(2) 0.045(3) 0.010(2) 0.008(2) 0.0075(18)
C12 0.045(4) 0.032(3) 0.090(5) 0.028(3) 0.016(3) 0.012(3)
C13 0.024(2) 0.028(2) 0.031(2) 0.013(2) 0.0008(19) 0.0059(19)
C14 0.029(3) 0.027(3) 0.054(3) 0.014(2) 0.003(2) 0.002(2)
C15 0.040(3) 0.030(3) 0.038(3) 0.013(2) -0.003(2) 0.009(2)
C16 0.032(3) 0.035(3) 0.029(2) 0.014(2) -0.002(2) 0.010(2)
C17 0.029(3) 0.042(3) 0.033(3) 0.018(2) -0.001(2) 0.004(2)
C18 0.030(3) 0.044(3) 0.029(2) 0.013(2) 0.002(2) 0.011(2)
C19 0.037(3) 0.037(3) 0.031(3) 0.010(2) 0.001(2) 0.009(2)
C20 0.036(3) 0.036(3) 0.030(3) 0.014(2) 0.000(2) 0.007(2)
C21 0.032(3) 0.036(3) 0.031(3) 0.014(2) 0.003(2) 0.010(2)
C22 0.043(3) 0.041(3) 0.043(3) 0.013(3) 0.005(3) 0.002(3)

loop_
_atom_type_symbol
_atom_type_description
_atom_type_scat_dispersion_real
_atom_type_scat_dispersion_imag
_atom_type_scat_source
C C 0.0181 0.0091 'International Tables Vol C Tables 4.2.6.8 and 6.1.1.4'
H H 0.0000 0.0000 'International Tables Vol C Tables 4.2.6.8 and 6.1.1.4'
F F 0.0727 0.0534 'International Tables Vol C Tables 4.2.6.8 and 6.1.1.4'
N N 0.0311 0.0180 'International Tables Vol C Tables 4.2.6.8 and 6.1.1.4'
O O 0.0492 0.0322 'International Tables Vol C Tables 4.2.6.8 and 6.1.1.4'
Se Se -0.7943 1.1372 'International Tables Vol C Tables 4.2.6.8 and 6.1.1.4'

loop_
_geom_angle_atom_site_label_1
_geom_angle_atom_site_label_2
_geom_angle_atom_site_label_3
_geom_angle
_geom_angle_site_symmetry_1
_geom_angle_site_symmetry_3
_geom_angle_publ_flag
C1 Se1 C15 96.8(2) . . ?
C11 O2 C12 115.6(5) . . ?
C1 N1 H1 125.4 . . ?
C8 N1 H1 125.4 . . ?
C8 N1 C1 109.1(4) . . ?
C10 N2 H2 118.6 . . ?
C13 N2 H2 118.6 . . ?
C13 N2 C10 122.7(4) . . ?
F1 C00V C18 112.0(6) . . ?
F2 C00V F1 103.1(6) . . ?
F2 C00V C18 113.1(5) . . ?
F3 C00V F1 105.4(6) . . ?
F3 C00V F2 108.6(6) . . ?
F3 C00V C18 113.8(5) . . ?
N1 C1 Se1 120.6(4) . . ?
N1 C1 C2 110.4(4) . . ?
C2 C1 Se1 129.0(4) . . ?
C1 C2 C3 105.2(4) . . ?
C1 C2 C9 128.3(5) . . ?
C3 C2 C9 126.5(4) . . ?
C4 C3 C2 133.6(5) . . ?
C4 C3 C8 118.7(5) . . ?
C8 C3 C2 107.6(4) . . ?
C3 C4 H4 120.7 . . ?
C5 C4 C3 118.6(5) . . ?
C5 C4 H4 120.7 . . ?
C4 C5 H5 119.3 . . ?
C4 C5 C6 121.4(5) . . ?
C6 C5 H5 119.3 . . ?
C5 C6 H6 119.3 . . ?
C7 C6 C5 121.4(5) . . ?
C7 C6 H6 119.3 . . ?
C6 C7 H7 121.5 . . ?
C6 C7 C8 117.0(5) . . ?
C8 C7 H7 121.5 . . ?
N1 C8 C3 107.7(4) . . ?
N1 C8 C7 129.5(5) . . ?
C7 C8 C3 122.8(5) . . ?
C2 C9 H9A 108.5 . . ?
C2 C9 H9B 108.5 . . ?
C2 C9 C10 115.1(4) . . ?
H9A C9 H9B 107.5 . . ?
C10 C9 H9A 108.5 . . ?
C10 C9 H9B 108.5 . . ?
N2 C10 C9 111.0(4) . . ?
N2 C10 H10 107.6 . . ?
N2 C10 C11 110.4(4) . . ?
C9 C10 H10 107.6 . . ?
C11 C10 C9 112.4(4) . . ?
C11 C10 H10 107.6 . . ?
O1 C11 O2 124.0(5) . . ?
O1 C11 C10 126.1(5) . . ?
O2 C11 C10 109.8(5) . . ?
O2 C12 H12A 109.5 . . ?
O2 C12 H12B 109.5 . . ?
O2 C12 H12C 109.5 . . ?
H12A C12 H12B 109.5 . . ?
H12A C12 H12C 109.5 . . ?
H12B C12 H12C 109.5 . . ?
O3 C13 N2 122.1(5) . . ?
O3 C13 C14 121.3(5) . . ?
N2 C13 C14 116.5(4) . . ?
C13 C14 H14A 109.5 . . ?
C13 C14 H14B 109.5 . . ?
C13 C14 H14C 109.5 . . ?
H14A C14 H14B 109.5 . . ?
H14A C14 H14C 109.5 . . ?
H14B C14 H14C 109.5 . . ?
Se1 C15 H15A 109.5 . . ?
Se1 C15 H15B 109.5 . . ?
H15A C15 H15B 108.1 . . ?
C16 C15 Se1 110.6(3) . . ?
C16 C15 H15A 109.5 . . ?
C16 C15 H15B 109.5 . . ?
C17 C16 C15 121.1(5) . . ?
C21 C16 C15 119.5(5) . . ?
C21 C16 C17 119.4(5) . . ?
C16 C17 H17 119.8 . . ?
C18 C17 C16 120.5(5) . . ?
C18 C17 H17 119.8 . . ?
C17 C18 C00V 119.4(5) . . ?
C17 C18 C19 120.7(5) . . ?
C19 C18 C00V 119.8(5) . . ?
C18 C19 H19 120.8 . . ?
C20 C19 C18 118.3(5) . . ?
C20 C19 H19 120.8 . . ?
C19 C20 C21 121.3(5) . . ?
C19 C20 C22 120.6(5) . . ?
C21 C20 C22 118.1(5) . . ?
C16 C21 C20 119.8(5) . . ?
C16 C21 H21 120.1 . . ?
C20 C21 H21 120.1 . . ?
F4 C22 F5 102.9(6) . . ?
F4 C22 C20 113.0(5) . . ?
F5 C22 C20 114.0(5) . . ?
F6 C22 F4 107.1(8) . . ?
F6 C22 F5 106.2(7) . . ?
F6 C22 C20 112.9(6) . . ?

loop_
_geom_bond_atom_site_label_1
_geom_bond_atom_site_label_2
_geom_bond_distance
_geom_bond_site_symmetry_2
_geom_bond_publ_flag
Se1 C1 1.887(5) . ?
Se1 C15 1.993(5) . ?
F1 C00V 1.341(9) . ?
F2 C00V 1.314(8) . ?
F3 C00V 1.310(8) . ?
F4 C22 1.293(8) . ?
F5 C22 1.309(8) . ?
F6 C22 1.265(9) . ?
O1 C11 1.192(7) . ?
O2 C11 1.337(6) . ?
O2 C12 1.440(8) . ?
O3 C13 1.231(6) . ?
N1 H1 0.8600 . ?
N1 C1 1.374(7) . ?
N1 C8 1.371(7) . ?
N2 H2 0.8600 . ?
N2 C10 1.447(6) . ?
N2 C13 1.329(7) . ?
C00V C18 1.494(8) . ?
C1 C2 1.388(7) . ?
C2 C3 1.446(7) . ?
C2 C9 1.494(7) . ?
C3 C4 1.406(7) . ?
C3 C8 1.412(7) . ?
C4 H4 0.9300 . ?
C4 C5 1.378(8) . ?
C5 H5 0.9300 . ?
C5 C6 1.405(8) . ?
C6 H6 0.9300 . ?
C6 C7 1.381(8) . ?
C7 H7 0.9300 . ?
C7 C8 1.391(7) . ?
C9 H9A 0.9700 . ?
C9 H9B 0.9700 . ?
C9 C10 1.543(7) . ?
C10 H10 0.9800 . ?
C10 C11 1.521(7) . ?
C12 H12A 0.9600 . ?
C12 H12B 0.9600 . ?
C12 H12C 0.9600 . ?
C13 C14 1.495(7) . ?
C14 H14A 0.9600 . ?
C14 H14B 0.9600 . ?
C14 H14C 0.9600 . ?
C15 H15A 0.9700 . ?
C15 H15B 0.9700 . ?
C15 C16 1.496(7) . ?
C16 C17 1.389(8) . ?
C16 C21 1.379(8) . ?
C17 H17 0.9300 . ?
C17 C18 1.382(8) . ?
C18 C19 1.399(8) . ?
C19 H19 0.9300 . ?
C19 C20 1.376(8) . ?
C20 C21 1.399(8) . ?
C20 C22 1.500(8) . ?
C21 H21 0.9300 . ?

loop_
_geom_hbond_atom_site_label_D
_geom_hbond_atom_site_label_H
_geom_hbond_atom_site_label_A
_geom_hbond_distance_DH
_geom_hbond_distance_HA
_geom_hbond_distance_DA
_geom_hbond_angle_DHA
_geom_hbond_site_symmetry_A
_geom_hbond_publ_flag
N1 H1 O3 0.86 2.26 2.850(6) 125.3 1_455 yes

loop_
_geom_torsion_atom_site_label_1
_geom_torsion_atom_site_label_2
_geom_torsion_atom_site_label_3
_geom_torsion_atom_site_label_4
_geom_torsion
_geom_torsion_site_symmetry_1
_geom_torsion_site_symmetry_2
_geom_torsion_site_symmetry_3
_geom_torsion_site_symmetry_4
_geom_torsion_publ_flag
Se1 C1 C2 C3 -176.2(4) . . . . ?
Se1 C1 C2 C9 2.5(8) . . . . ?
Se1 C15 C16 C17 -74.6(5) . . . . ?
Se1 C15 C16 C21 104.1(5) . . . . ?
F1 C00V C18 C17 -35.5(8) . . . . ?
F1 C00V C18 C19 146.3(6) . . . . ?
F2 C00V C18 C17 80.5(8) . . . . ?
F2 C00V C18 C19 -97.7(7) . . . . ?
F3 C00V C18 C17 -154.9(6) . . . . ?
F3 C00V C18 C19 26.9(9) . . . . ?
N1 C1 C2 C3 1.0(5) . . . . ?
N1 C1 C2 C9 179.6(5) . . . . ?
N2 C10 C11 O1 9.9(7) . . . . ?
N2 C10 C11 O2 -170.5(4) . . . . ?
C00V C18 C19 C20 178.4(5) . . . . ?
C1 N1 C8 C3 1.4(5) . . . . ?
C1 N1 C8 C7 -178.3(5) . . . . ?
C1 C2 C3 C4 176.7(5) . . . . ?
C1 C2 C3 C8 -0.1(5) . . . . ?
C1 C2 C9 C10 90.2(6) . . . . ?
C2 C3 C4 C5 -178.8(5) . . . . ?
C2 C3 C8 N1 -0.7(5) . . . . ?
C2 C3 C8 C7 178.9(5) . . . . ?
C2 C9 C10 N2 -64.6(6) . . . . ?
C2 C9 C10 C11 59.7(6) . . . . ?
C3 C2 C9 C10 -91.4(6) . . . . ?
C3 C4 C5 C6 1.0(9) . . . . ?
C4 C3 C8 N1 -178.1(4) . . . . ?
C4 C3 C8 C7 1.5(8) . . . . ?
C4 C5 C6 C7 1.1(10) . . . . ?
C5 C6 C7 C8 -1.8(9) . . . . ?
C6 C7 C8 N1 -179.9(5) . . . . ?
C6 C7 C8 C3 0.5(8) . . . . ?
C8 N1 C1 Se1 175.9(3) . . . . ?
C8 N1 C1 C2 -1.5(6) . . . . ?
C8 C3 C4 C5 -2.2(8) . . . . ?
C9 C2 C3 C4 -2.0(9) . . . . ?
C9 C2 C3 C8 -178.8(5) . . . . ?
C9 C10 C11 O1 -114.6(6) . . . . ?
C9 C10 C11 O2 65.0(5) . . . . ?
C10 N2 C13 O3 -6.2(8) . . . . ?
C10 N2 C13 C14 171.9(5) . . . . ?
C12 O2 C11 O1 0.9(7) . . . . ?
C12 O2 C11 C10 -178.7(4) . . . . ?
C13 N2 C10 C9 -124.5(5) . . . . ?
C13 N2 C10 C11 110.1(5) . . . . ?
C15 Se1 C1 N1 -72.6(4) . . . . ?
C15 Se1 C1 C2 104.2(5) . . . . ?
C15 C16 C17 C18 178.1(5) . . . . ?
C15 C16 C21 C20 -178.6(5) . . . . ?
C16 C17 C18 C00V -177.7(5) . . . . ?
C16 C17 C18 C19 0.5(8) . . . . ?
C17 C16 C21 C20 0.2(7) . . . . ?
C17 C18 C19 C20 0.2(8) . . . . ?
C18 C19 C20 C21 -0.7(8) . . . . ?
C18 C19 C20 C22 179.2(5) . . . . ?
C19 C20 C21 C16 0.5(8) . . . . ?
C19 C20 C22 F4 124.7(7) . . . . ?
C19 C20 C22 F5 7.7(9) . . . . ?
C19 C20 C22 F6 -113.6(9) . . . . ?
C21 C16 C17 C18 -0.7(8) . . . . ?
C21 C20 C22 F4 -55.4(8) . . . . ?
C21 C20 C22 F5 -172.4(6) . . . . ?
C21 C20 C22 F6 66.2(9) . . . . ?
C22 C20 C21 C16 -179.4(5) . . . . ?
